data_7158638
loop_
_publ_author_name
'Glava\<s, Mladena'
'Gredi\<cak, Matija'
'Stefanic, Zoran'
'Jeri\'c, Ivanka'

_publ_section_title
;
 Synthesis of 14-membered enediyne-embedded macrocycles
;
_journal_name_full 'Organic &amp; Biomolecular Chemistry'
_journal_paper_doi 10.1039/D2OB00090C
_journal_year 2022
_chemical_absolute_configuration rm
_chemical_formula_moiety 'C32 H38 N2 O3'
_chemical_formula_sum 'C32 H38 N2 O3'
_chemical_formula_weight 498.64
_space_group_crystal_system orthorhombic
_space_group_IT_number 19
_space_group_name_Hall 'P 2ac 2ab'
_space_group_name_H-M_alt 'P 21 21 21'
_atom_sites_solution_hydrogens mixed
_atom_sites_solution_primary dual
_audit_creation_date 2019-11-25
_audit_creation_method
;
Olex2 1.2
(compiled 2018.05.29 svn.r3508 for OlexSys, GUI svn.r5506)
;
_audit_update_record
;
2019-11-25 deposited with the CCDC.	2022-04-13 downloaded from the CCDC.
;
_cell_angle_alpha 90
_cell_angle_beta 90
_cell_angle_gamma 90
_cell_formula_units_Z 4
_cell_length_a 5.8525(2)
_cell_length_b 13.9095(4)
_cell_length_c 34.5620(8)
_cell_measurement_reflns_used 2645
_cell_measurement_temperature 293(2)
_cell_measurement_theta_max 72.3170
_cell_measurement_theta_min 3.4170
_cell_volume 2813.53(14)
_computing_cell_refinement 'CrysAlisPro 1.171.39.46 (Rigaku OD, 2018)'
_computing_data_collection 'CrysAlisPro 1.171.39.46 (Rigaku OD, 2018)'
_computing_data_reduction 'CrysAlisPro 1.171.39.46 (Rigaku OD, 2018)'
_computing_molecular_graphics 'Olex2 (Dolomanov et al., 2009)'
_computing_publication_material 'Olex2 (Dolomanov et al., 2009)'
_computing_structure_refinement 'ShelXL (Sheldrick, 2015)'
_computing_structure_solution 'ShelXT (Sheldrick, 2015)'
_diffrn_ambient_temperature 293(2)
_diffrn_detector 'CCD plate'
_diffrn_detector_area_resol_mean 10.4323
_diffrn_detector_type Ruby
_diffrn_measured_fraction_theta_full 1.000
_diffrn_measured_fraction_theta_max 0.993
_diffrn_measurement_details
;
List of Runs (angles in degrees, time in seconds):

  # Type    Start    End  Width  t~exp~   \w     \q     \k     \f   Frames
#--------------------------------------------------------------------------
  1  \w   -111.00 -36.00   1.00   15.00    --  -40.99 -38.00   0.00   75
  2  \w     41.00  68.00   1.00   15.00    --   40.99 -77.00 150.00   27
  3  \w    -23.00  69.00   1.00   15.00    --   40.99 -57.00   0.00   92
  4  \w    148.00 174.00   1.00   60.00    --  111.00  30.00  90.00   26
  5  \w     80.00 148.00   1.00   60.00    --  111.00 111.00   0.00   68
  6  \w     84.00 132.00   1.00   60.00    --  111.00 -74.00 -29.00   48
  7  \w     83.00 153.00   1.00   60.00    --  111.00  45.00 -30.00   70
  8  \w     39.00  81.00   1.00   60.00    --  111.00 -45.00  30.00   42
  9  \w     94.00 130.00   1.00   60.00    --  111.00 -45.00  30.00   36
 10  \w     84.00 177.00   1.00   60.00    --  111.00  45.00 -60.00   93
 11  \w    140.00 178.00   1.00   60.00    --  111.00  45.00-120.00   38
 12  \w     81.00 177.00   1.00   60.00    --  111.00  61.00-150.00   96
 13  \w     55.00  81.00   1.00   60.00    --  111.00-111.00   0.00   26
 14  \w     33.00  99.00   1.00   60.00    --  111.00-111.00 -60.00   66
;
_diffrn_measurement_device 'four-circle diffractometer'
_diffrn_measurement_device_type 'Xcalibur, Ruby, Nova'
_diffrn_measurement_method '\w scans'
_diffrn_orient_matrix_type 'CrysAlisPro convention (1999,Acta A55,543-557)'
_diffrn_orient_matrix_UB_11 -0.1768908000
_diffrn_orient_matrix_UB_12 0.0819253000
_diffrn_orient_matrix_UB_13 0.0014218000
_diffrn_orient_matrix_UB_21 -0.1212469000
_diffrn_orient_matrix_UB_22 -0.0500322000
_diffrn_orient_matrix_UB_23 0.0340515000
_diffrn_orient_matrix_UB_31 0.1525673000
_diffrn_orient_matrix_UB_32 0.0552467000
_diffrn_orient_matrix_UB_33 0.0287383000
_diffrn_radiation_monochromator mirror
_diffrn_radiation_probe x-ray
_diffrn_radiation_type CuK\a
_diffrn_radiation_wavelength 1.54184
_diffrn_reflns_av_R_equivalents 0.0404
_diffrn_reflns_av_unetI/netI 0.0503
_diffrn_reflns_Laue_measured_fraction_full 1.000
_diffrn_reflns_Laue_measured_fraction_max 0.993
_diffrn_reflns_limit_h_max 7
_diffrn_reflns_limit_h_min -7
_diffrn_reflns_limit_k_max 17
_diffrn_reflns_limit_k_min -17
_diffrn_reflns_limit_l_max 43
_diffrn_reflns_limit_l_min -37
_diffrn_reflns_number 13625
_diffrn_reflns_point_group_measured_fraction_full 1.000
_diffrn_reflns_point_group_measured_fraction_max 0.986
_diffrn_reflns_theta_full 67.684
_diffrn_reflns_theta_max 75.984
_diffrn_reflns_theta_min 3.425
_diffrn_source 'micro-focus sealed X-ray tube'
_diffrn_source_type 'Nova (Cu) X-ray Source'
_exptl_absorpt_coefficient_mu 0.591
_exptl_absorpt_correction_T_max 1.00000
_exptl_absorpt_correction_T_min 0.59267
_exptl_absorpt_correction_type multi-scan
_exptl_absorpt_process_details
;
CrysAlisPro 1.171.39.46 (Rigaku Oxford Diffraction, 2018)
Empirical absorption correction using spherical harmonics,
 implemented in SCALE3 ABSPACK scaling algorithm.
;
_exptl_crystal_colour colourless
_exptl_crystal_colour_primary colourless
_exptl_crystal_density_diffrn 1.177
_exptl_crystal_description irregular
_exptl_crystal_F_000 1072
_exptl_crystal_size_max 0.2
_exptl_crystal_size_mid 0.15
_exptl_crystal_size_min 0.1
_refine_diff_density_max 0.095
_refine_diff_density_min -0.165
_refine_diff_density_rms 0.028
_refine_ls_abs_structure_details
;
 Flack x determined using 1412 quotients [(I+)-(I-)]/[(I+)+(I-)]
 (Parsons, Flack and Wagner, Acta Cryst. B69 (2013) 249-259).
;
_refine_ls_abs_structure_Flack -0.2(2)
_refine_ls_extinction_method none
_refine_ls_goodness_of_fit_ref 1.057
_refine_ls_hydrogen_treatment mixed
_refine_ls_matrix_type full
_refine_ls_number_parameters 347
_refine_ls_number_reflns 5803
_refine_ls_number_restraints 0
_refine_ls_restrained_S_all 1.057
_refine_ls_R_factor_all 0.0620
_refine_ls_R_factor_gt 0.0468
_refine_ls_shift/su_max 0.000
_refine_ls_shift/su_mean 0.000
_refine_ls_structure_factor_coef Fsqd
_refine_ls_weighting_details 'w=1/[\s^2^(Fo^2^)+(0.0311P)^2^+0.1182P] where P=(Fo^2^+2Fc^2^)/3'
_refine_ls_weighting_scheme calc
_refine_ls_wR_factor_gt 0.1022
_refine_ls_wR_factor_ref 0.1166
_reflns_Friedel_coverage 0.719
_reflns_Friedel_fraction_full 1.000
_reflns_Friedel_fraction_max 0.977
_reflns_number_gt 4504
_reflns_number_total 5803
_reflns_threshold_expression 'I > 2\s(I)'
_cod_data_source_file d2ob00090c2.cif
_cod_data_source_block m404_1
_cod_database_code 7158638
_shelx_shelxl_version_number 2016/6
_chemical_oxdiff_formula 'C32 H38 N2 O3'
_chemical_oxdiff_usercomment 'ponovljeno snimanje istog kristala jer se pomicao'
_shelx_space_group_comment
;
The symmetry employed for this shelxl refinement is uniquely defined
by the following loop, which should always be used as a source of
symmetry information in preference to the above space-group names.
They are only intended as comments.
;
_reflns_odcompleteness_completeness 99.94
_reflns_odcompleteness_iscentric 1
_reflns_odcompleteness_theta 74.33
_olex2_refinement_description
;
1. Fixed Uiso
 At 1.2 times of:
  All C(H) groups, All C(H,H) groups
 At 1.5 times of:
  All C(H,H,H) groups
2.a Ternary CH refined with riding coordinates:
 C1(H1A), C16(H16)
2.b Secondary CH2 refined with riding coordinates:
 C28(H28A,H28B), C17(H17A,H17B), C2(H2A,H2B), C3(H3A,H3B), C14(H14A,H14B)
2.c Aromatic/amide H refined with riding coordinates:
 C23(H23), C10(H10), C19(H19), C22(H22), C8(H8), C7(H7), C20(H20), C21(H21),
 C9(H9)
2.d Idealised Me refined as rotating group:
 C26(H26A,H26B,H26C), C27(H27A,H27B,H27C), C30(H30A,H30B,H30C), C32(H32A,H32B,
 H32C), C31(H31A,H31B,H31C)
;
_olex2_submission_special_instructions 'No special instructions were received'
_oxdiff_exptl_absorpt_empirical_details
;
Empirical correction (ABSPACK) includes:
- Absorption correction using spherical harmonics
- Frame scaling
;
_oxdiff_exptl_absorpt_empirical_full_max 1.650
_oxdiff_exptl_absorpt_empirical_full_min 0.492

loop_
_space_group_symop_operation_xyz
'x, y, z'
'-x+1/2, -y, z+1/2'
'-x, y+1/2, -z+1/2'
'x+1/2, -y+1/2, -z'

loop_
_atom_site_label
_atom_site_type_symbol
_atom_site_fract_x
_atom_site_fract_y
_atom_site_fract_z
_atom_site_U_iso_or_equiv
_atom_site_adp_type
_atom_site_occupancy
_atom_site_site_symmetry_order
_atom_site_calc_flag
_atom_site_refinement_flags_posn
_atom_site_refinement_flags_adp
_atom_site_refinement_flags_occupancy
_atom_site_disorder_assembly
_atom_site_disorder_group
O1 O -0.0113(3) 0.28530(17) 0.33281(7) 0.0612(5) Uani 1 1 d . . . . .
N1 N 0.2694(4) 0.39119(19) 0.31684(7) 0.0507(5) Uani 1 1 d . . . . .
O2 O 0.5414(4) 0.2176(2) 0.44561(8) 0.0773(7) Uani 1 1 d . . . . .
N2 N 0.5550(4) 0.3270(2) 0.37060(7) 0.0522(6) Uani 1 1 d . . . . .
C24 C 0.1853(5) 0.3166(2) 0.33650(8) 0.0484(6) Uani 1 1 d . . . . .
O3 O 0.8949(5) 0.2735(3) 0.44651(10) 0.0957(10) Uani 1 1 d . . . . .
C25 C 0.1465(5) 0.4557(2) 0.29052(9) 0.0525(6) Uani 1 1 d . . . . .
C29 C 0.1741(6) 0.3459(3) 0.22515(9) 0.0619(8) Uani 1 1 d . . . . .
C28 C 0.0384(5) 0.4023(2) 0.25577(9) 0.0557(7) Uani 1 1 d . . . . .
H28A H -0.070855 0.357323 0.266640 0.067 Uiso 1 1 calc R . . . .
H28B H -0.049958 0.449828 0.241729 0.067 Uiso 1 1 calc R . . . .
C1 C 0.3553(5) 0.2656(2) 0.36350(8) 0.0497(6) Uani 1 1 d . . . . .
H1A H 0.279773 0.251973 0.388202 0.060 Uiso 1 1 calc R . . . .
C16 C 0.6134(5) 0.3589(2) 0.40969(8) 0.0547(7) Uani 1 1 d . . . . .
H16 H 0.738459 0.405205 0.406821 0.066 Uiso 1 1 calc R . . . .
C17 C 0.4184(6) 0.4128(2) 0.42968(9) 0.0602(7) Uani 1 1 d . . . . .
H17A H 0.283215 0.372518 0.428709 0.072 Uiso 1 1 calc R . . . .
H17B H 0.458629 0.420731 0.456717 0.072 Uiso 1 1 calc R . . . .
C15 C 0.7024(5) 0.2798(3) 0.43566(9) 0.0612(7) Uani 1 1 d . . . . .
C2 C 0.4323(6) 0.1706(2) 0.34513(9) 0.0606(7) Uani 1 1 d . . . . .
H2A H 0.516580 0.185565 0.321724 0.073 Uiso 1 1 calc R . . . .
H2B H 0.537828 0.139575 0.362805 0.073 Uiso 1 1 calc R . . . .
C18 C 0.3562(6) 0.5107(2) 0.41355(8) 0.0582(7) Uani 1 1 d . . . . .
C13 C 0.4222(8) 0.0707(3) 0.47105(11) 0.0728(9) Uani 1 1 d . . . . .
C6 C -0.0278(8) -0.0507(2) 0.42571(10) 0.0689(9) Uani 1 1 d . . . . .
C11 C 0.0786(7) -0.0481(2) 0.46232(10) 0.0670(9) Uani 1 1 d . . . . .
C5 C 0.0612(8) 0.0049(3) 0.39418(10) 0.0725(10) Uani 1 1 d . . . . .
C12 C 0.2691(8) 0.0151(3) 0.46829(10) 0.0717(9) Uani 1 1 d . . . . .
C3 C 0.2451(7) 0.0982(3) 0.33478(9) 0.0675(9) Uani 1 1 d . . . . .
H3A H 0.125232 0.131649 0.320818 0.081 Uiso 1 1 calc R . . . .
H3B H 0.309136 0.050388 0.317480 0.081 Uiso 1 1 calc R . . . .
C23 C 0.1498(7) 0.5512(3) 0.42473(11) 0.0744(10) Uani 1 1 d . . . . .
H23 H 0.049035 0.515772 0.439870 0.089 Uiso 1 1 calc R . . . .
C26 C -0.0483(6) 0.5049(3) 0.31293(10) 0.0681(9) Uani 1 1 d . . . . .
H26A H -0.155756 0.457234 0.321475 0.102 Uiso 1 1 calc GR . . . .
H26B H -0.124185 0.550113 0.296343 0.102 Uiso 1 1 calc GR . . . .
H26C H 0.013393 0.537954 0.334953 0.102 Uiso 1 1 calc GR . . . .
C27 C 0.3171(7) 0.5335(2) 0.27849(10) 0.0683(9) Uani 1 1 d . . . . .
H27A H 0.355992 0.572049 0.300574 0.102 Uiso 1 1 calc GR . . . .
H27B H 0.249840 0.573524 0.258934 0.102 Uiso 1 1 calc GR . . . .
H27C H 0.452688 0.503786 0.268411 0.102 Uiso 1 1 calc GR . . . .
C4 C 0.1424(7) 0.0487(3) 0.36804(9) 0.0673(9) Uani 1 1 d . . . . .
C10 C -0.0069(8) -0.1052(3) 0.49222(10) 0.0761(11) Uani 1 1 d . . . . .
H10 H 0.063600 -0.104365 0.516329 0.091 Uiso 1 1 calc R . . . .
C14 C 0.6074(7) 0.1405(3) 0.47140(11) 0.0748(10) Uani 1 1 d . . . . .
H14A H 0.630770 0.165046 0.497372 0.090 Uiso 1 1 calc R . . . .
H14B H 0.748249 0.111000 0.462611 0.090 Uiso 1 1 calc R . . . .
C19 C 0.4992(8) 0.5639(3) 0.39036(10) 0.0714(9) Uani 1 1 d . . . . .
H19 H 0.636377 0.537508 0.381896 0.086 Uiso 1 1 calc R . . . .
C22 C 0.0918(9) 0.6436(4) 0.41365(13) 0.0913(14) Uani 1 1 d . . . . .
H22 H -0.047158 0.669685 0.421440 0.110 Uiso 1 1 calc R . . . .
C8 C -0.3024(9) -0.1639(3) 0.45081(11) 0.0828(11) Uani 1 1 d . . . . .
H8 H -0.431106 -0.201977 0.447092 0.099 Uiso 1 1 calc R . . . .
C7 C -0.2195(8) -0.1087(3) 0.42081(11) 0.0789(11) Uani 1 1 d . . . . .
H7 H -0.292701 -0.110192 0.396942 0.095 Uiso 1 1 calc R . . . .
C20 C 0.4405(10) 0.6571(3) 0.37942(12) 0.0876(13) Uani 1 1 d . . . . .
H20 H 0.539699 0.692471 0.363953 0.105 Uiso 1 1 calc R . . . .
C21 C 0.2381(10) 0.6973(3) 0.39120(13) 0.0924(14) Uani 1 1 d . . . . .
H21 H 0.200454 0.759839 0.384123 0.111 Uiso 1 1 calc R . . . .
C9 C -0.1954(9) -0.1628(3) 0.48619(11) 0.0825(12) Uani 1 1 d . . . . .
H9 H -0.250357 -0.201137 0.506184 0.099 Uiso 1 1 calc R . . . .
C30 C -0.0019(8) 0.3013(3) 0.19812(12) 0.0909(13) Uani 1 1 d . . . . .
H30A H -0.105665 0.262315 0.212822 0.136 Uiso 1 1 calc GR . . . .
H30B H 0.074341 0.262216 0.179232 0.136 Uiso 1 1 calc GR . . . .
H30C H -0.085477 0.351416 0.185256 0.136 Uiso 1 1 calc GR . . . .
C32 C 0.3201(9) 0.2656(3) 0.24244(11) 0.0900(14) Uani 1 1 d . . . . .
H32A H 0.441188 0.293195 0.257534 0.135 Uiso 1 1 calc GR . . . .
H32B H 0.384014 0.227512 0.221969 0.135 Uiso 1 1 calc GR . . . .
H32C H 0.226753 0.225712 0.258680 0.135 Uiso 1 1 calc GR . . . .
C31 C 0.3279(9) 0.4091(4) 0.20000(12) 0.0968(15) Uani 1 1 d . . . . .
H31A H 0.241950 0.462987 0.190580 0.145 Uiso 1 1 calc GR . . . .
H31B H 0.383682 0.372181 0.178505 0.145 Uiso 1 1 calc GR . . . .
H31C H 0.454581 0.431655 0.215115 0.145 Uiso 1 1 calc GR . . . .
H2 H 0.663(6) 0.308(2) 0.3593(9) 0.050(9) Uiso 1 1 d . . . . .
H1 H 0.408(6) 0.406(3) 0.3251(10) 0.062(10) Uiso 1 1 d . . . . .

loop_
_atom_site_aniso_label
_atom_site_aniso_U_11
_atom_site_aniso_U_22
_atom_site_aniso_U_33
_atom_site_aniso_U_23
_atom_site_aniso_U_13
_atom_site_aniso_U_12
O1 0.0410(10) 0.0697(13) 0.0729(12) 0.0021(11) 0.0066(10) -0.0030(10)
N1 0.0399(12) 0.0574(13) 0.0548(12) 0.0010(11) -0.0035(11) -0.0040(11)
O2 0.0582(13) 0.0836(16) 0.0902(16) 0.0307(14) -0.0149(13) -0.0009(14)
N2 0.0387(12) 0.0670(15) 0.0508(12) -0.0018(11) 0.0059(11) -0.0001(12)
C24 0.0404(13) 0.0529(14) 0.0518(13) -0.0043(12) 0.0073(12) 0.0005(12)
O3 0.0558(14) 0.116(2) 0.115(2) 0.022(2) -0.0287(16) -0.0048(16)
C25 0.0484(15) 0.0525(15) 0.0566(14) 0.0006(13) -0.0055(13) -0.0001(13)
C29 0.0623(19) 0.0679(19) 0.0556(15) -0.0003(14) -0.0025(15) 0.0006(16)
C28 0.0477(15) 0.0603(17) 0.0590(15) 0.0009(13) -0.0088(13) -0.0014(14)
C1 0.0454(14) 0.0553(15) 0.0483(12) -0.0033(12) 0.0058(12) -0.0005(12)
C16 0.0434(14) 0.0661(18) 0.0545(14) -0.0006(13) -0.0020(12) -0.0043(13)
C17 0.0581(17) 0.0669(19) 0.0555(14) -0.0077(14) 0.0045(14) -0.0059(15)
C15 0.0508(16) 0.076(2) 0.0564(15) -0.0030(15) -0.0031(15) 0.0019(16)
C2 0.0638(19) 0.0586(17) 0.0593(15) -0.0013(14) 0.0075(15) 0.0089(15)
C18 0.0589(18) 0.0638(18) 0.0521(14) -0.0137(14) -0.0026(14) -0.0028(15)
C13 0.082(3) 0.069(2) 0.0675(19) 0.0100(17) -0.008(2) 0.013(2)
C6 0.091(3) 0.0566(17) 0.0594(17) -0.0016(14) 0.0077(18) 0.0049(19)
C11 0.086(2) 0.0523(16) 0.0623(17) -0.0018(14) 0.0065(18) 0.0129(17)
C5 0.095(3) 0.0627(19) 0.0598(17) -0.0050(16) 0.0019(19) -0.002(2)
C12 0.087(3) 0.0618(19) 0.0663(18) 0.0043(16) -0.0018(19) 0.013(2)
C3 0.092(3) 0.0587(17) 0.0519(15) -0.0065(13) 0.0038(17) 0.0010(18)
C23 0.066(2) 0.087(3) 0.0700(19) -0.0144(18) -0.0077(18) 0.004(2)
C26 0.062(2) 0.0668(19) 0.0751(19) -0.0086(16) -0.0006(18) 0.0139(17)
C27 0.074(2) 0.0587(19) 0.0726(19) 0.0075(15) -0.0136(18) -0.0145(17)
C4 0.087(3) 0.0588(18) 0.0564(16) -0.0061(14) 0.0008(18) -0.0009(18)
C10 0.106(3) 0.0618(19) 0.0608(16) 0.0026(15) 0.008(2) 0.010(2)
C14 0.074(2) 0.079(2) 0.0717(19) 0.0149(18) -0.0142(19) 0.0132(19)
C19 0.079(2) 0.066(2) 0.0685(18) -0.0070(16) 0.0041(19) -0.0021(19)
C22 0.091(3) 0.093(3) 0.091(3) -0.025(2) -0.026(3) 0.028(3)
C8 0.100(3) 0.070(2) 0.078(2) -0.0072(19) 0.018(2) -0.009(2)
C7 0.101(3) 0.073(2) 0.0634(18) -0.0055(17) 0.005(2) -0.003(2)
C20 0.120(4) 0.066(2) 0.077(2) -0.0015(18) -0.009(3) -0.007(3)
C21 0.123(4) 0.072(2) 0.082(2) -0.015(2) -0.035(3) 0.021(3)
C9 0.111(3) 0.063(2) 0.073(2) -0.0004(17) 0.021(2) 0.001(2)
C30 0.095(3) 0.102(3) 0.076(2) -0.027(2) -0.016(2) -0.002(3)
C32 0.113(3) 0.092(3) 0.0649(18) -0.0068(19) 0.001(2) 0.042(3)
C31 0.109(4) 0.110(3) 0.072(2) -0.002(2) 0.024(3) -0.022(3)

loop_
_atom_type_symbol
_atom_type_description
_atom_type_scat_dispersion_real
_atom_type_scat_dispersion_imag
_atom_type_scat_source
C C 0.0181 0.0091 'International Tables Vol C Tables 4.2.6.8 and 6.1.1.4'
H H 0.0000 0.0000 'International Tables Vol C Tables 4.2.6.8 and 6.1.1.4'
N N 0.0311 0.0180 'International Tables Vol C Tables 4.2.6.8 and 6.1.1.4'
O O 0.0492 0.0322 'International Tables Vol C Tables 4.2.6.8 and 6.1.1.4'

loop_
_geom_angle_atom_site_label_1
_geom_angle_atom_site_label_2
_geom_angle_atom_site_label_3
_geom_angle
_geom_angle_site_symmetry_1
_geom_angle_site_symmetry_3
_geom_angle_publ_flag
C24 N1 C25 127.6(2) . . ?
C24 N1 H1 111(2) . . ?
C25 N1 H1 120(2) . . ?
C15 O2 C14 117.0(3) . . ?
C1 N2 H2 111(2) . . ?
C16 N2 C1 121.1(2) . . ?
C16 N2 H2 112(2) . . ?
O1 C24 N1 124.3(3) . . ?
O1 C24 C1 120.2(3) . . ?
N1 C24 C1 115.4(2) . . ?
N1 C25 C28 112.8(2) . . ?
N1 C25 C26 108.9(3) . . ?
N1 C25 C27 106.3(2) . . ?
C26 C25 C28 107.5(3) . . ?
C27 C25 C28 113.3(3) . . ?
C27 C25 C26 107.8(3) . . ?
C30 C29 C28 106.3(3) . . ?
C30 C29 C32 108.7(3) . . ?
C30 C29 C31 106.5(3) . . ?
C32 C29 C28 113.1(3) . . ?
C32 C29 C31 108.3(4) . . ?
C31 C29 C28 113.7(3) . . ?
C25 C28 H28A 106.2 . . ?
C25 C28 H28B 106.2 . . ?
C29 C28 C25 124.6(3) . . ?
C29 C28 H28A 106.2 . . ?
C29 C28 H28B 106.2 . . ?
H28A C28 H28B 106.4 . . ?
N2 C1 C24 110.4(2) . . ?
N2 C1 H1A 109.0 . . ?
N2 C1 C2 109.6(2) . . ?
C24 C1 H1A 109.0 . . ?
C2 C1 C24 109.6(2) . . ?
C2 C1 H1A 109.0 . . ?
N2 C16 H16 106.3 . . ?
N2 C16 C17 113.0(2) . . ?
N2 C16 C15 114.1(3) . . ?
C17 C16 H16 106.3 . . ?
C15 C16 H16 106.3 . . ?
C15 C16 C17 110.2(3) . . ?
C16 C17 H17A 108.1 . . ?
C16 C17 H17B 108.1 . . ?
H17A C17 H17B 107.3 . . ?
C18 C17 C16 116.9(3) . . ?
C18 C17 H17A 108.1 . . ?
C18 C17 H17B 108.1 . . ?
O2 C15 C16 112.6(3) . . ?
O3 C15 O2 122.9(4) . . ?
O3 C15 C16 124.5(4) . . ?
C1 C2 H2A 108.1 . . ?
C1 C2 H2B 108.1 . . ?
H2A C2 H2B 107.3 . . ?
C3 C2 C1 116.9(3) . . ?
C3 C2 H2A 108.1 . . ?
C3 C2 H2B 108.1 . . ?
C23 C18 C17 118.1(3) . . ?
C19 C18 C17 123.5(3) . . ?
C19 C18 C23 118.2(4) . . ?
C12 C13 C14 175.7(4) . . ?
C11 C6 C5 120.5(4) . . ?
C7 C6 C11 118.7(4) . . ?
C7 C6 C5 120.8(4) . . ?
C6 C11 C12 119.2(3) . . ?
C10 C11 C6 119.4(4) . . ?
C10 C11 C12 121.4(4) . . ?
C4 C5 C6 177.4(5) . . ?
C13 C12 C11 175.5(4) . . ?
C2 C3 H3A 108.6 . . ?
C2 C3 H3B 108.6 . . ?
H3A C3 H3B 107.6 . . ?
C4 C3 C2 114.8(3) . . ?
C4 C3 H3A 108.6 . . ?
C4 C3 H3B 108.6 . . ?
C18 C23 H23 119.5 . . ?
C22 C23 C18 120.9(4) . . ?
C22 C23 H23 119.5 . . ?
C25 C26 H26A 109.5 . . ?
C25 C26 H26B 109.5 . . ?
C25 C26 H26C 109.5 . . ?
H26A C26 H26B 109.5 . . ?
H26A C26 H26C 109.5 . . ?
H26B C26 H26C 109.5 . . ?
C25 C27 H27A 109.5 . . ?
C25 C27 H27B 109.5 . . ?
C25 C27 H27C 109.5 . . ?
H27A C27 H27B 109.5 . . ?
H27A C27 H27C 109.5 . . ?
H27B C27 H27C 109.5 . . ?
C5 C4 C3 177.2(4) . . ?
C11 C10 H10 119.8 . . ?
C9 C10 C11 120.4(4) . . ?
C9 C10 H10 119.8 . . ?
O2 C14 C13 106.9(3) . . ?
O2 C14 H14A 110.3 . . ?
O2 C14 H14B 110.3 . . ?
C13 C14 H14A 110.3 . . ?
C13 C14 H14B 110.3 . . ?
H14A C14 H14B 108.6 . . ?
C18 C19 H19 119.7 . . ?
C18 C19 C20 120.6(4) . . ?
C20 C19 H19 119.7 . . ?
C23 C22 H22 119.8 . . ?
C21 C22 C23 120.5(5) . . ?
C21 C22 H22 119.8 . . ?
C7 C8 H8 119.9 . . ?
C9 C8 H8 119.9 . . ?
C9 C8 C7 120.2(4) . . ?
C6 C7 H7 119.5 . . ?
C8 C7 C6 121.0(4) . . ?
C8 C7 H7 119.5 . . ?
C19 C20 H20 119.6 . . ?
C21 C20 C19 120.8(5) . . ?
C21 C20 H20 119.6 . . ?
C22 C21 H21 120.5 . . ?
C20 C21 C22 118.9(4) . . ?
C20 C21 H21 120.5 . . ?
C10 C9 H9 119.8 . . ?
C8 C9 C10 120.3(4) . . ?
C8 C9 H9 119.8 . . ?
C29 C30 H30A 109.5 . . ?
C29 C30 H30B 109.5 . . ?
C29 C30 H30C 109.5 . . ?
H30A C30 H30B 109.5 . . ?
H30A C30 H30C 109.5 . . ?
H30B C30 H30C 109.5 . . ?
C29 C32 H32A 109.5 . . ?
C29 C32 H32B 109.5 . . ?
C29 C32 H32C 109.5 . . ?
H32A C32 H32B 109.5 . . ?
H32A C32 H32C 109.5 . . ?
H32B C32 H32C 109.5 . . ?
C29 C31 H31A 109.5 . . ?
C29 C31 H31B 109.5 . . ?
C29 C31 H31C 109.5 . . ?
H31A C31 H31B 109.5 . . ?
H31A C31 H31C 109.5 . . ?
H31B C31 H31C 109.5 . . ?

loop_
_geom_bond_atom_site_label_1
_geom_bond_atom_site_label_2
_geom_bond_distance
_geom_bond_site_symmetry_2
_geom_bond_publ_flag
O1 C24 1.237(4) . ?
N1 C24 1.335(4) . ?
N1 C25 1.467(4) . ?
N1 H1 0.88(4) . ?
O2 C15 1.325(4) . ?
O2 C14 1.446(4) . ?
N2 C1 1.468(4) . ?
N2 C16 1.462(4) . ?
N2 H2 0.79(3) . ?
C24 C1 1.537(4) . ?
O3 C15 1.190(4) . ?
C25 C28 1.547(4) . ?
C25 C26 1.539(4) . ?
C25 C27 1.530(4) . ?
C29 C28 1.538(5) . ?
C29 C30 1.523(5) . ?
C29 C32 1.528(5) . ?
C29 C31 1.529(5) . ?
C28 H28A 0.9700 . ?
C28 H28B 0.9700 . ?
C1 H1A 0.9800 . ?
C1 C2 1.534(4) . ?
C16 H16 0.9800 . ?
C16 C17 1.530(4) . ?
C16 C15 1.513(5) . ?
C17 H17A 0.9700 . ?
C17 H17B 0.9700 . ?
C17 C18 1.516(5) . ?
C2 H2A 0.9700 . ?
C2 H2B 0.9700 . ?
C2 C3 1.531(5) . ?
C18 C23 1.388(5) . ?
C18 C19 1.375(5) . ?
C13 C12 1.187(6) . ?
C13 C14 1.455(6) . ?
C6 C11 1.411(5) . ?
C6 C5 1.434(5) . ?
C6 C7 1.392(6) . ?
C11 C12 1.435(6) . ?
C11 C10 1.396(5) . ?
C5 C4 1.189(5) . ?
C3 H3A 0.9700 . ?
C3 H3B 0.9700 . ?
C3 C4 1.469(5) . ?
C23 H23 0.9300 . ?
C23 C22 1.383(6) . ?
C26 H26A 0.9600 . ?
C26 H26B 0.9600 . ?
C26 H26C 0.9600 . ?
C27 H27A 0.9600 . ?
C27 H27B 0.9600 . ?
C27 H27C 0.9600 . ?
C10 H10 0.9300 . ?
C10 C9 1.379(6) . ?
C14 H14A 0.9700 . ?
C14 H14B 0.9700 . ?
C19 H19 0.9300 . ?
C19 C20 1.393(5) . ?
C22 H22 0.9300 . ?
C22 C21 1.376(7) . ?
C8 H8 0.9300 . ?
C8 C7 1.378(6) . ?
C8 C9 1.374(6) . ?
C7 H7 0.9300 . ?
C20 H20 0.9300 . ?
C20 C21 1.372(7) . ?
C21 H21 0.9300 . ?
C9 H9 0.9300 . ?
C30 H30A 0.9600 . ?
C30 H30B 0.9600 . ?
C30 H30C 0.9600 . ?
C32 H32A 0.9600 . ?
C32 H32B 0.9600 . ?
C32 H32C 0.9600 . ?
C31 H31A 0.9600 . ?
C31 H31B 0.9600 . ?
C31 H31C 0.9600 . ?
